data_4131884
loop_
_publ_author_name
'Tsai, Erica Y.'
'Liu, Richard Y.'
'Yang, Yang'
'Buchwald, Stephen L.'

_publ_section_title
;
 A Regio- and Enantioselective CuH-Catalyzed Ketone Allylation with
 Terminal Allenes.
;
_journal_issue 6
_journal_name_full 'Journal of the American Chemical Society'
_journal_page_first 2007
_journal_page_last 2011
_journal_paper_doi 10.1021/jacs.7b12271
_journal_volume 140
_journal_year 2018
_chemical_absolute_configuration ad
_chemical_formula_sum 'C20 H30 O4'
_chemical_formula_weight 334.44
_space_group_crystal_system monoclinic
_space_group_IT_number 4
_space_group_name_Hall 'P 2yb'
_space_group_name_H-M_alt 'P 1 21 1'
_atom_sites_solution_hydrogens mixed
_atom_sites_solution_primary direct
_atom_sites_solution_secondary difmap
_audit_creation_method SHELXL-2014/7
_cell_angle_alpha 90
_cell_angle_beta 96.821(6)
_cell_angle_gamma 90
_cell_formula_units_Z 2
_cell_length_a 6.1913(8)
_cell_length_b 8.7775(10)
_cell_length_c 17.654(2)
_cell_measurement_reflns_used 7545
_cell_measurement_temperature 100(2)
_cell_measurement_theta_max 69.18
_cell_measurement_theta_min 2.52
_cell_volume 952.6(2)
_computing_cell_refinement 'SAINT 7.46A (Bruker-AXS, 2015)'
_computing_data_collection 'APEX2 v2011.4.0 (Bruker-AXS, 2015)'
_computing_data_reduction 'SAINT 7.46A (Bruker-AXS, 2015)'
_computing_molecular_graphics 'Bruker SHELXTL'
_computing_publication_material 'Bruker SHELXTL'
_computing_structure_refinement 'SHELXL-2014/7 (Sheldrick, 2014)'
_computing_structure_solution 'SHELXT-2015 (Sheldrick, 2015)'
_diffrn_ambient_temperature 100(2)
_diffrn_detector_area_resol_mean 8.3
_diffrn_measured_fraction_theta_full 0.995
_diffrn_measured_fraction_theta_max 0.995
_diffrn_measurement_device_type 'Bruker Smart APEX2 CCD'
_diffrn_measurement_method '\f and \w scans'
_diffrn_radiation_type CuK\a
_diffrn_radiation_wavelength 1.54178
_diffrn_reflns_av_R_equivalents 0.0343
_diffrn_reflns_av_unetI/netI 0.0334
_diffrn_reflns_Laue_measured_fraction_full 0.995
_diffrn_reflns_Laue_measured_fraction_max 0.995
_diffrn_reflns_limit_h_max 7
_diffrn_reflns_limit_h_min -7
_diffrn_reflns_limit_k_max 10
_diffrn_reflns_limit_k_min -10
_diffrn_reflns_limit_l_max 20
_diffrn_reflns_limit_l_min -21
_diffrn_reflns_number 9224
_diffrn_reflns_point_group_measured_fraction_full 0.967
_diffrn_reflns_point_group_measured_fraction_max 0.967
_diffrn_reflns_theta_full 66.575
_diffrn_reflns_theta_max 66.575
_diffrn_reflns_theta_min 2.521
_diffrn_source 'I\mS micro-focus sealed tube, multilayer optics'
_exptl_absorpt_coefficient_mu 0.637
_exptl_absorpt_correction_T_max 0.7533
_exptl_absorpt_correction_T_min 0.6506
_exptl_absorpt_correction_type multi-scan
_exptl_absorpt_process_details 'SADABS (Sheldrick, 2009)'
_exptl_crystal_colour colourless
_exptl_crystal_density_diffrn 1.166
_exptl_crystal_density_method 'not measured'
_exptl_crystal_description blade
_exptl_crystal_F_000 364
_exptl_crystal_size_max 0.330
_exptl_crystal_size_mid 0.140
_exptl_crystal_size_min 0.075
_refine_diff_density_max 0.186
_refine_diff_density_min -0.160
_refine_diff_density_rms 0.036
_refine_ls_abs_structure_details
; 
 Flack x determined using 1381 quotients [(I+)-(I-)]/[(I+)+(I-)] 
 (Parsons, Flack and Wagner, Acta Cryst. B69 (2013) 249-259). 
;
_refine_ls_abs_structure_Flack 0.10(6)
_refine_ls_extinction_method none
_refine_ls_goodness_of_fit_ref 1.060
_refine_ls_hydrogen_treatment mixed
_refine_ls_matrix_type full
_refine_ls_number_parameters 297
_refine_ls_number_reflns 3259
_refine_ls_number_restraints 401
_refine_ls_restrained_S_all 1.060
_refine_ls_R_factor_all 0.0359
_refine_ls_R_factor_gt 0.0350
_refine_ls_shift/su_max 0.000
_refine_ls_shift/su_mean 0.000
_refine_ls_structure_factor_coef Fsqd
_refine_ls_weighting_details 'w=1/[\s^2^(Fo^2^)+(0.0649P)^2^+0.0614P] where P=(Fo^2^+2Fc^2^)/3'
_refine_ls_weighting_scheme calc
_refine_ls_wR_factor_gt 0.0943
_refine_ls_wR_factor_ref 0.0952
_reflns_Friedel_coverage 0.813
_reflns_Friedel_fraction_full 0.935
_reflns_Friedel_fraction_max 0.935
_reflns_number_gt 3159
_reflns_number_total 3259
_reflns_threshold_expression 'I > 2\s(I)'
_cod_data_source_file ja7b12271_si_004.cif
_cod_data_source_block X17128
_cod_original_sg_symbol_H-M 'P 21'
_cod_database_code 4131884
_shelx_shelxl_version_number 2014/7
_shelx_space_group_comment
; 
The symmetry employed for this shelxl refinement is uniquely defined 
by the following loop, which should always be used as a source of 
symmetry information in preference to the above space-group names. 
They are only intended as comments. 
;
_shelx_estimated_absorpt_t_min 0.817
_shelx_estimated_absorpt_t_max 0.954

loop_
_space_group_symop_operation_xyz
'x, y, z'
'-x, y+1/2, -z'

loop_
_atom_site_label
_atom_site_type_symbol
_atom_site_fract_x
_atom_site_fract_y
_atom_site_fract_z
_atom_site_U_iso_or_equiv
_atom_site_adp_type
_atom_site_occupancy
_atom_site_site_symmetry_order
_atom_site_calc_flag
_atom_site_refinement_flags_posn
_atom_site_refinement_flags_adp
_atom_site_refinement_flags_occupancy
_atom_site_disorder_assembly
_atom_site_disorder_group
C10 C 0.6219(3) 0.6133(2) 0.70353(11) 0.0326(4) Uani 1 1 d D . . . .
C3 C 0.6768(4) 0.6161(2) 0.79234(12) 0.0391(5) Uani 1 1 d D U . . .
H3 H 0.5786 0.5398 0.8128 0.047 Uiso 0.830(8) 1 calc R U P A 1
H3A H 0.5550 0.5626 0.8138 0.047 Uiso 0.170(8) 1 calc R U P A 2
C4 C 0.6361(6) 0.7694(5) 0.8315(3) 0.0352(8) Uani 0.830(8) 1 d D U P A 1
H4 H 0.4961 0.8119 0.8061 0.042 Uiso 0.830(8) 1 calc R U P A 1
C5 C 0.8124(6) 0.8879(4) 0.8253(2) 0.0469(9) Uani 0.830(8) 1 d D U P A 1
H5A H 0.9547 0.8448 0.8465 0.056 Uiso 0.830(8) 1 calc R U P A 1
H5B H 0.8195 0.9109 0.7707 0.056 Uiso 0.830(8) 1 calc R U P A 1
C6 C 0.7743(7) 1.0348(4) 0.8669(2) 0.0533(10) Uani 0.830(8) 1 d D U P A 1
H6A H 0.9001 1.1033 0.8641 0.064 Uiso 0.830(8) 1 calc R U P A 1
H6B H 0.6439 1.0860 0.8406 0.064 Uiso 0.830(8) 1 calc R U P A 1
C7 C 0.7431(10) 1.0114(7) 0.9484(3) 0.0528(12) Uani 0.830(8) 1 d D U P A 1
H7A H 0.7016 1.1092 0.9706 0.063 Uiso 0.830(8) 1 calc R U P A 1
H7B H 0.8817 0.9772 0.9771 0.063 Uiso 0.830(8) 1 calc R U P A 1
C8 C 0.5685(12) 0.8941(6) 0.9561(3) 0.0791(17) Uani 0.830(8) 1 d D U P A 1
H8A H 0.4258 0.9358 0.9345 0.095 Uiso 0.830(8) 1 calc R U P A 1
H8B H 0.5619 0.8730 1.0109 0.095 Uiso 0.830(8) 1 calc R U P A 1
C9 C 0.6103(13) 0.7451(6) 0.9154(3) 0.0755(17) Uani 0.830(8) 1 d D U P A 1
H9A H 0.7439 0.6970 0.9412 0.091 Uiso 0.830(8) 1 calc R U P A 1
H9B H 0.4875 0.6745 0.9195 0.091 Uiso 0.830(8) 1 calc R U P A 1
C1 C 0.9630(15) 0.4440(9) 0.8595(5) 0.080(2) Uani 0.830(8) 1 d D U P A 1
H1A H 0.8547 0.3904 0.8827 0.096 Uiso 0.830(8) 1 calc R U P A 1
H1B H 1.1113 0.4148 0.8698 0.096 Uiso 0.830(8) 1 calc R U P A 1
C2 C 0.9075(10) 0.5583(8) 0.8134(4) 0.0516(16) Uani 0.830(8) 1 d D U P A 1
H2 H 1.0205 0.6090 0.7914 0.062 Uiso 0.830(8) 1 calc R U P A 1
C4A C 0.688(4) 0.787(2) 0.8278(14) 0.047(4) Uani 0.170(8) 1 d D U P A 2
H4A H 0.6275 0.8619 0.7881 0.056 Uiso 0.170(8) 1 calc R U P A 2
C5A C 0.904(3) 0.841(2) 0.8650(15) 0.063(4) Uani 0.170(8) 1 d D U P A 2
H5A1 H 1.0063 0.8478 0.8261 0.076 Uiso 0.170(8) 1 calc R U P A 2
H5A2 H 0.9626 0.7659 0.9038 0.076 Uiso 0.170(8) 1 calc R U P A 2
C6A C 0.891(4) 0.998(2) 0.9034(17) 0.080(5) Uani 0.170(8) 1 d D U P A 2
H6A1 H 1.0353 1.0265 0.9298 0.096 Uiso 0.170(8) 1 calc R U P A 2
H6A2 H 0.8450 1.0765 0.8647 0.096 Uiso 0.170(8) 1 calc R U P A 2
C7A C 0.730(5) 0.986(5) 0.959(2) 0.071(6) Uani 0.170(8) 1 d D U P A 2
H7A1 H 0.7884 0.9165 1.0008 0.085 Uiso 0.170(8) 1 calc R U P A 2
H7A2 H 0.7143 1.0881 0.9823 0.085 Uiso 0.170(8) 1 calc R U P A 2
C8A C 0.511(4) 0.932(3) 0.9276(17) 0.075(5) Uani 0.170(8) 1 d D U P A 2
H8A1 H 0.4436 1.0044 0.8889 0.090 Uiso 0.170(8) 1 calc R U P A 2
H8A2 H 0.4159 0.9231 0.9687 0.090 Uiso 0.170(8) 1 calc R U P A 2
C9A C 0.538(3) 0.776(3) 0.8912(14) 0.061(5) Uani 0.170(8) 1 d D U P A 2
H9A1 H 0.3939 0.7372 0.8695 0.073 Uiso 0.170(8) 1 calc R U P A 2
H9A2 H 0.6006 0.7035 0.9308 0.073 Uiso 0.170(8) 1 calc R U P A 2
C1A C 0.888(6) 0.424(5) 0.871(2) 0.062(7) Uani 0.170(8) 1 d D U P A 2
H1A1 H 0.7627 0.4026 0.8954 0.074 Uiso 0.170(8) 1 calc R U P A 2
H1A2 H 1.0196 0.3708 0.8852 0.074 Uiso 0.170(8) 1 calc R U P A 2
C2A C 0.878(5) 0.528(4) 0.817(2) 0.050(6) Uani 0.170(8) 1 d D U P A 2
H2A H 1.0051 0.5484 0.7936 0.060 Uiso 0.170(8) 1 calc R U P A 2
O1 O 0.7795(2) 0.69889(17) 0.66842(8) 0.0355(3) Uani 1 1 d D . . . .
H1 H 0.735(4) 0.787(3) 0.6626(16) 0.043 Uiso 1 1 d D U . . .
C11 C 0.3937(4) 0.6745(2) 0.67739(14) 0.0405(5) Uani 1 1 d . . . . .
H11A H 0.3882 0.7835 0.6891 0.061 Uiso 1 1 calc R U . . .
H11B H 0.2872 0.6199 0.7041 0.061 Uiso 1 1 calc R U . . .
H11C H 0.3597 0.6592 0.6223 0.061 Uiso 1 1 calc R U . . .
C12 C 0.6365(3) 0.4478(2) 0.67713(11) 0.0304(4) Uani 1 1 d . . . . .
C13 C 0.4955(3) 0.3400(2) 0.70246(11) 0.0319(4) Uani 1 1 d . . . . .
H13 H 0.3937 0.3699 0.7359 0.038 Uiso 1 1 calc R U . . .
C14 C 0.5037(3) 0.1898(2) 0.67913(11) 0.0314(4) Uani 1 1 d . . . . .
O2 O 0.3725(2) 0.07612(17) 0.70038(9) 0.0395(4) Uani 1 1 d . . . . .
C15 C 0.2056(4) 0.1184(3) 0.74522(17) 0.0517(6) Uani 1 1 d . . . . .
H15A H 0.2713 0.1616 0.7937 0.078 Uiso 1 1 calc R U . . .
H15B H 0.1198 0.0283 0.7552 0.078 Uiso 1 1 calc R U . . .
H15C H 0.1106 0.1945 0.7176 0.078 Uiso 1 1 calc R U . . .
C16 C 0.6507(3) 0.1452(2) 0.62937(11) 0.0288(4) Uani 1 1 d . . . . .
O3 O 0.6563(2) -0.00450(16) 0.60569(8) 0.0330(3) Uani 1 1 d . . . . .
C17 C 0.4987(4) -0.0317(2) 0.54119(12) 0.0389(5) Uani 1 1 d . . . . .
H17A H 0.3542 -0.0027 0.5536 0.058 Uiso 1 1 calc R U . . .
H17B H 0.4989 -0.1401 0.5278 0.058 Uiso 1 1 calc R U . . .
H17C H 0.5349 0.0291 0.4979 0.058 Uiso 1 1 calc R U . . .
C18 C 0.7889(3) 0.2533(2) 0.60279(11) 0.0297(4) Uani 1 1 d . . . . .
O4 O 0.9189(2) 0.19924(18) 0.55171(9) 0.0379(4) Uani 1 1 d . . . . .
C19 C 1.0656(3) 0.3031(3) 0.52240(13) 0.0388(5) Uani 1 1 d . . . . .
H19A H 0.9840 0.3898 0.4987 0.058 Uiso 1 1 calc R U . . .
H19B H 1.1422 0.2513 0.4843 0.058 Uiso 1 1 calc R U . . .
H19C H 1.1715 0.3395 0.5641 0.058 Uiso 1 1 calc R U . . .
C20 C 0.7841(3) 0.4039(2) 0.62771(11) 0.0293(4) Uani 1 1 d . . . . .
H20 H 0.8818 0.4765 0.6109 0.035 Uiso 1 1 calc R U . . .

loop_
_atom_site_aniso_label
_atom_site_aniso_U_11
_atom_site_aniso_U_22
_atom_site_aniso_U_33
_atom_site_aniso_U_23
_atom_site_aniso_U_13
_atom_site_aniso_U_12
C10 0.0448(10) 0.0229(10) 0.0322(9) 0.0006(7) 0.0138(7) -0.0009(8)
C3 0.0621(12) 0.0247(10) 0.0329(10) -0.0002(8) 0.0155(8) -0.0044(9)
C4 0.0446(16) 0.0292(15) 0.0348(16) -0.0046(12) 0.0168(12) -0.0091(12)
C5 0.0613(18) 0.0418(17) 0.0414(16) -0.0140(13) 0.0219(14) -0.0216(15)
C6 0.083(2) 0.0322(16) 0.0466(17) -0.0134(12) 0.0143(16) -0.0197(15)
C7 0.080(2) 0.041(2) 0.039(2) -0.0122(16) 0.0136(16) -0.0098(17)
C8 0.121(4) 0.067(3) 0.061(3) -0.029(2) 0.056(3) -0.032(3)
C9 0.139(5) 0.052(2) 0.045(2) -0.0118(18) 0.050(3) -0.038(3)
C1 0.128(6) 0.047(3) 0.055(4) -0.009(2) -0.029(4) 0.021(4)
C2 0.081(3) 0.036(3) 0.036(2) -0.0101(19) -0.0027(19) 0.017(3)
C4A 0.077(8) 0.033(7) 0.035(7) -0.005(5) 0.026(6) 0.004(6)
C5A 0.076(7) 0.039(7) 0.080(9) -0.014(7) 0.032(6) -0.006(6)
C6A 0.100(9) 0.054(8) 0.090(9) -0.018(7) 0.022(8) -0.004(7)
C7A 0.098(9) 0.061(11) 0.056(9) -0.030(8) 0.018(7) -0.007(8)
C8A 0.092(8) 0.068(9) 0.068(10) -0.042(8) 0.024(7) 0.002(7)
C9A 0.069(8) 0.060(9) 0.054(8) -0.029(7) 0.017(7) -0.011(6)
C1A 0.088(15) 0.044(10) 0.053(10) 0.006(8) 0.000(10) 0.008(11)
C2A 0.076(9) 0.029(9) 0.040(9) -0.012(6) -0.011(7) -0.004(7)
O1 0.0493(8) 0.0219(7) 0.0382(7) 0.0021(6) 0.0169(6) -0.0007(6)
C11 0.0481(11) 0.0280(11) 0.0478(11) 0.0014(9) 0.0157(9) 0.0030(9)
C12 0.0406(10) 0.0237(9) 0.0273(8) 0.0029(7) 0.0054(7) 0.0009(8)
C13 0.0388(9) 0.0262(10) 0.0322(9) 0.0004(8) 0.0097(7) -0.0006(8)
C14 0.0362(9) 0.0271(9) 0.0307(9) 0.0042(7) 0.0033(7) -0.0041(8)
O2 0.0437(7) 0.0289(7) 0.0482(8) -0.0003(6) 0.0151(6) -0.0092(6)
C15 0.0469(11) 0.0434(13) 0.0688(16) 0.0066(12) 0.0236(11) -0.0085(10)
C16 0.0333(9) 0.0226(9) 0.0297(9) 0.0008(7) 0.0002(7) 0.0005(7)
O3 0.0398(7) 0.0210(7) 0.0374(7) 0.0001(5) 0.0014(5) 0.0009(5)
C17 0.0481(11) 0.0290(10) 0.0383(10) -0.0049(8) 0.0000(9) -0.0016(9)
C18 0.0349(9) 0.0250(9) 0.0296(9) 0.0019(7) 0.0051(7) 0.0027(7)
O4 0.0460(8) 0.0259(6) 0.0454(8) -0.0035(6) 0.0203(6) 0.0017(6)
C19 0.0405(10) 0.0350(11) 0.0433(11) 0.0004(9) 0.0148(8) 0.0019(9)
C20 0.0365(9) 0.0225(9) 0.0296(9) 0.0024(7) 0.0073(7) -0.0014(7)

loop_
_atom_type_symbol
_atom_type_description
_atom_type_scat_dispersion_real
_atom_type_scat_dispersion_imag
_atom_type_scat_source
C C 0.0181 0.0091 'International Tables Vol C Tables 4.2.6.8 and 6.1.1.4'
H H 0.0000 0.0000 'International Tables Vol C Tables 4.2.6.8 and 6.1.1.4'
O O 0.0492 0.0322 'International Tables Vol C Tables 4.2.6.8 and 6.1.1.4'

loop_
_geom_angle_atom_site_label_1
_geom_angle_atom_site_label_2
_geom_angle_atom_site_label_3
_geom_angle
O1 C10 C11 109.77(17)
O1 C10 C12 107.36(15)
C11 C10 C12 109.07(17)
O1 C10 C3 110.36(17)
C11 C10 C3 112.32(17)
C12 C10 C3 107.81(16)
C2 C3 C4 112.3(4)
C2A C3 C10 111.4(17)
C2 C3 C10 109.0(3)
C4 C3 C10 115.7(2)
C2A C3 C4A 111.6(18)
C10 C3 C4A 113.3(10)
C2 C3 H3 106.4
C4 C3 H3 106.4
C10 C3 H3 106.4
C2A C3 H3A 106.7
C10 C3 H3A 106.7
C4A C3 H3A 106.7
C5 C4 C9 109.0(4)
C5 C4 C3 114.0(3)
C9 C4 C3 110.8(4)
C5 C4 H4 107.6
C9 C4 H4 107.6
C3 C4 H4 107.6
C6 C5 C4 113.1(3)
C6 C5 H5A 109.0
C4 C5 H5A 109.0
C6 C5 H5B 109.0
C4 C5 H5B 109.0
H5A C5 H5B 107.8
C7 C6 C5 113.4(4)
C7 C6 H6A 108.9
C5 C6 H6A 108.9
C7 C6 H6B 108.9
C5 C6 H6B 108.9
H6A C6 H6B 107.7
C6 C7 C8 110.9(4)
C6 C7 H7A 109.5
C8 C7 H7A 109.5
C6 C7 H7B 109.5
C8 C7 H7B 109.5
H7A C7 H7B 108.0
C7 C8 C9 112.2(4)
C7 C8 H8A 109.2
C9 C8 H8A 109.2
C7 C8 H8B 109.2
C9 C8 H8B 109.2
H8A C8 H8B 107.9
C4 C9 C8 112.4(4)
C4 C9 H9A 109.1
C8 C9 H9A 109.1
C4 C9 H9B 109.1
C8 C9 H9B 109.1
H9A C9 H9B 107.9
C2 C1 H1A 120.0
C2 C1 H1B 120.0
H1A C1 H1B 120.0
C1 C2 C3 125.2(7)
C1 C2 H2 117.4
C3 C2 H2 117.4
C5A C4A C9A 106.6(17)
C5A C4A C3 117.3(15)
C9A C4A C3 102.7(14)
C5A C4A H4A 109.9
C9A C4A H4A 109.9
C3 C4A H4A 109.9
C4A C5A C6A 112.8(16)
C4A C5A H5A1 109.0
C6A C5A H5A1 109.0
C4A C5A H5A2 109.0
C6A C5A H5A2 109.0
H5A1 C5A H5A2 107.8
C7A C6A C5A 107.9(19)
C7A C6A H6A1 110.1
C5A C6A H6A1 110.1
C7A C6A H6A2 110.1
C5A C6A H6A2 110.1
H6A1 C6A H6A2 108.4
C8A C7A C6A 115(2)
C8A C7A H7A1 108.5
C6A C7A H7A1 108.5
C8A C7A H7A2 108.5
C6A C7A H7A2 108.5
H7A1 C7A H7A2 107.5
C7A C8A C9A 108(2)
C7A C8A H8A1 110.1
C9A C8A H8A1 110.1
C7A C8A H8A2 110.1
C9A C8A H8A2 110.1
H8A1 C8A H8A2 108.4
C8A C9A C4A 110.8(18)
C8A C9A H9A1 109.5
C4A C9A H9A1 109.5
C8A C9A H9A2 109.5
C4A C9A H9A2 109.5
H9A1 C9A H9A2 108.1
C2A C1A H1A1 120.0
C2A C1A H1A2 120.0
H1A1 C1A H1A2 120.0
C1A C2A C3 123(3)
C1A C2A H2A 118.7
C3 C2A H2A 118.7
C10 O1 H1 108(2)
C10 C11 H11A 109.5
C10 C11 H11B 109.5
H11A C11 H11B 109.5
C10 C11 H11C 109.5
H11A C11 H11C 109.5
H11B C11 H11C 109.5
C20 C12 C13 119.72(19)
C20 C12 C10 121.35(17)
C13 C12 C10 118.92(17)
C14 C13 C12 120.26(18)
C14 C13 H13 119.9
C12 C13 H13 119.9
O2 C14 C13 124.75(18)
O2 C14 C16 114.91(18)
C13 C14 C16 120.33(18)
C14 O2 C15 117.15(17)
O2 C15 H15A 109.5
O2 C15 H15B 109.5
H15A C15 H15B 109.5
O2 C15 H15C 109.5
H15A C15 H15C 109.5
H15B C15 H15C 109.5
O3 C16 C14 120.03(17)
O3 C16 C18 120.44(17)
C14 C16 C18 119.53(18)
C16 O3 C17 111.15(15)
O3 C17 H17A 109.5
O3 C17 H17B 109.5
H17A C17 H17B 109.5
O3 C17 H17C 109.5
H17A C17 H17C 109.5
H17B C17 H17C 109.5
O4 C18 C20 125.09(18)
O4 C18 C16 114.80(17)
C20 C18 C16 120.11(18)
C18 O4 C19 117.97(17)
O4 C19 H19A 109.5
O4 C19 H19B 109.5
H19A C19 H19B 109.5
O4 C19 H19C 109.5
H19A C19 H19C 109.5
H19B C19 H19C 109.5
C12 C20 C18 120.03(18)
C12 C20 H20 120.0
C18 C20 H20 120.0

loop_
_geom_bond_atom_site_label_1
_geom_bond_atom_site_label_2
_geom_bond_distance
C10 O1 1.430(2)
C10 C11 1.530(3)
C10 C12 1.532(3)
C10 C3 1.565(3)
C3 C2A 1.49(2)
C3 C2 1.519(6)
C3 C4 1.547(4)
C3 C4A 1.625(17)
C3 H3 1.0000
C3 H3A 1.0000
C4 C5 1.521(4)
C4 C9 1.524(5)
C4 H4 1.0000
C5 C6 1.516(4)
C5 H5A 0.9900
C5 H5B 0.9900
C6 C7 1.489(6)
C6 H6A 0.9900
C6 H6B 0.9900
C7 C8 1.511(6)
C7 H7A 0.9900
C7 H7B 0.9900
C8 C9 1.528(6)
C8 H8A 0.9900
C8 H8B 0.9900
C9 H9A 0.9900
C9 H9B 0.9900
C1 C2 1.313(7)
C1 H1A 0.9500
C1 H1B 0.9500
C2 H2 0.9500
C4A C5A 1.49(2)
C4A C9A 1.541(19)
C4A H4A 1.0000
C5A C6A 1.538(18)
C5A H5A1 0.9900
C5A H5A2 0.9900
C6A C7A 1.49(2)
C6A H6A1 0.9900
C6A H6A2 0.9900
C7A C8A 1.48(2)
C7A H7A1 0.9900
C7A H7A2 0.9900
C8A C9A 1.527(19)
C8A H8A1 0.9900
C8A H8A2 0.9900
C9A H9A1 0.9900
C9A H9A2 0.9900
C1A C2A 1.31(2)
C1A H1A1 0.9500
C1A H1A2 0.9500
C2A H2A 0.9500
O1 H1 0.82(2)
C11 H11A 0.9800
C11 H11B 0.9800
C11 H11C 0.9800
C12 C20 1.391(3)
C12 C13 1.396(3)
C13 C14 1.384(3)
C13 H13 0.9500
C14 O2 1.367(2)
C14 C16 1.394(3)
O2 C15 1.424(3)
C15 H15A 0.9800
C15 H15B 0.9800
C15 H15C 0.9800
C16 O3 1.381(2)
C16 C18 1.396(3)
O3 C17 1.429(3)
C17 H17A 0.9800
C17 H17B 0.9800
C17 H17C 0.9800
C18 O4 1.363(2)
C18 C20 1.394(3)
O4 C19 1.427(3)
C19 H19A 0.9800
C19 H19B 0.9800
C19 H19C 0.9800
C20 H20 0.9500

loop_
_geom_hbond_atom_site_label_D
_geom_hbond_atom_site_label_H
_geom_hbond_atom_site_label_A
_geom_hbond_distance_DH
_geom_hbond_distance_HA
_geom_hbond_distance_DA
_geom_hbond_angle_DHA
_geom_hbond_site_symmetry_A
O1 H1 O3 0.82(2) 2.12(2) 2.896(2) 158(3) 1_565
C11 H11A O2 0.98 2.58 3.553(3) 172.3 1_565
